data_7205224
loop_
_publ_author_name
'Karmakar, Anirban'
'Goldberg, Israel'

_publ_section_title
;
 Coordination polymers of flexible tetracarboxylic acids with metal
 ions. II. Supramolecular assemblies of 5,5&#x2032;-methylene- and
 5,5&#x2032;-(ethane-1,2-diyl)-bis(oxy)diisophthalic acid ligands with
 d-transition metals
;
_journal_issue 1
_journal_name_full CrystEngComm
_journal_page_first 350
_journal_paper_doi 10.1039/c0ce00268b
_journal_volume 13
_journal_year 2011
_chemical_formula_moiety 'C40 H24 Mn3 N2 O22'
_chemical_formula_sum 'C40 H24 Mn3 N2 O22'
_chemical_formula_weight 1049.45
_chemical_name_systematic
;
?
;
_space_group_IT_number 15
_symmetry_cell_setting monoclinic
_symmetry_space_group_name_Hall '-C 2yc'
_symmetry_space_group_name_H-M 'C 1 2/c 1'
_atom_sites_solution_hydrogens geom
_atom_sites_solution_primary direct
_atom_sites_solution_secondary difmap
_audit_creation_method SHELXL-97
_cell_angle_alpha 90.00
_cell_angle_beta 109.4888(11)
_cell_angle_gamma 90.00
_cell_formula_units_Z 4
_cell_length_a 28.0246(6)
_cell_length_b 12.3747(3)
_cell_length_c 14.1946(3)
_cell_measurement_reflns_used 4904
_cell_measurement_temperature 110(2)
_cell_measurement_theta_max 27.86
_cell_measurement_theta_min 2.53
_cell_volume 4640.60(18)
_computing_cell_refinement Denzo
_computing_data_collection 'Collect, Nonius B.V.'
_computing_data_reduction 'Denzo & Scalepack'
_computing_structure_refinement 'SHELXL-97 (Sheldrick, 1997)'
_computing_structure_solution SIR-97
_diffrn_ambient_temperature 110(2)
_diffrn_detector_area_resol_mean 12.8
_diffrn_measured_fraction_theta_full 0.996
_diffrn_measured_fraction_theta_max 0.996
_diffrn_measurement_device_type 'Nonius KappaCCD'
_diffrn_measurement_method '1 deg. \f scans'
_diffrn_radiation_monochromator graphite
_diffrn_radiation_source 'fine-focus sealed tube'
_diffrn_radiation_type MoK\a
_diffrn_radiation_wavelength 0.71073
_diffrn_reflns_av_R_equivalents 0.0620
_diffrn_reflns_av_sigmaI/netI 0.0836
_diffrn_reflns_limit_h_max 36
_diffrn_reflns_limit_h_min 0
_diffrn_reflns_limit_k_max 16
_diffrn_reflns_limit_k_min 0
_diffrn_reflns_limit_l_max 17
_diffrn_reflns_limit_l_min -18
_diffrn_reflns_number 17293
_diffrn_reflns_theta_full 27.86
_diffrn_reflns_theta_max 27.86
_diffrn_reflns_theta_min 2.53
_diffrn_standards_number 0
_exptl_absorpt_coefficient_mu 0.887
_exptl_absorpt_correction_T_max 0.9165
_exptl_absorpt_correction_T_min 0.8087
_exptl_absorpt_correction_type multi-scan
_exptl_absorpt_process_details 'Blessing, 1995'
_exptl_crystal_colour colorless
_exptl_crystal_density_diffrn 1.502
_exptl_crystal_density_method 'not measured'
_exptl_crystal_description plates
_exptl_crystal_F_000 2116
_exptl_crystal_size_max 0.25
_exptl_crystal_size_mid 0.20
_exptl_crystal_size_min 0.10
_platon_squeeze_details
;
;
_refine_diff_density_max 0.581
_refine_diff_density_min -0.541
_refine_diff_density_rms 0.091
_refine_ls_extinction_method none
_refine_ls_goodness_of_fit_ref 0.941
_refine_ls_hydrogen_treatment constr
_refine_ls_matrix_type full
_refine_ls_number_parameters 306
_refine_ls_number_reflns 5508
_refine_ls_number_restraints 12
_refine_ls_restrained_S_all 0.941
_refine_ls_R_factor_all 0.0981
_refine_ls_R_factor_gt 0.0540
_refine_ls_shift/su_max 0.013
_refine_ls_shift/su_mean 0.001
_refine_ls_structure_factor_coef Fsqd
_refine_ls_weighting_details 'calc w=1/[\s^2^(Fo^2^)+(0.0872P)^2^+0.0000P] where P=(Fo^2^+2Fc^2^)/3'
_refine_ls_weighting_scheme calc
_refine_ls_wR_factor_gt 0.1342
_refine_ls_wR_factor_ref 0.1482
_reflns_number_gt 3309
_reflns_number_total 5508
_reflns_threshold_expression >2sigma(I)
_cod_data_source_file C0CE00268B.TXT
_cod_data_source_block 3
_cod_original_sg_symbol_H-M 'C 2/c'
_cod_database_code 7205224

loop_
_symmetry_equiv_pos_as_xyz
'x, y, z'
'-x, y, -z+1/2'
'x+1/2, y+1/2, z'
'-x+1/2, y+1/2, -z+1/2'
'-x, -y, -z'
'x, -y, z-1/2'
'-x+1/2, -y+1/2, -z'
'x+1/2, -y+1/2, z-1/2'

loop_
_atom_site_label
_atom_site_type_symbol
_atom_site_fract_x
_atom_site_fract_y
_atom_site_fract_z
_atom_site_U_iso_or_equiv
_atom_site_adp_type
_atom_site_occupancy
_atom_site_symmetry_multiplicity
_atom_site_calc_flag
_atom_site_refinement_flags
_atom_site_disorder_assembly
_atom_site_disorder_group
Mn1 Mn 0.12397(2) 0.10600(4) 0.99640(4) 0.03070(17) Uani 1 1 d . . .
Mn2 Mn 0.2500 0.2500 0.0000 0.02073(17) Uani 1 2 d S . .
O3 O 0.12171(9) 0.1691(2) 0.85934(18) 0.0382(6) Uani 1 1 d . . .
O4 O 0.18605(9) 0.28030(18) 0.86587(17) 0.0335(5) Uani 1 1 d . . .
C5 C 0.14281(13) 0.2424(2) 0.8244(2) 0.0271(7) Uani 1 1 d . . .
C6 C 0.11202(12) 0.2855(2) 0.7231(2) 0.0259(7) Uani 1 1 d . . .
C7 C 0.06188(12) 0.2509(3) 0.6783(2) 0.0286(7) Uani 1 1 d . . .
H7 H 0.0475 0.2002 0.7113 0.034 Uiso 1 1 calc R . .
C8 C 0.03341(12) 0.2915(3) 0.5853(2) 0.0282(7) Uani 1 1 d . . .
C9 C -0.01983(13) 0.2551(3) 0.5372(3) 0.0302(7) Uani 1 1 d . . .
O10 O -0.04444(9) 0.30911(18) 0.45659(16) 0.0336(6) Uani 1 1 d . . .
H10 H -0.0818 0.2923 0.4417 0.040 Uiso 1 1 d R . .
O11 O -0.03863(10) 0.1820(2) 0.5698(2) 0.0529(8) Uani 1 1 d . . .
C12 C 0.05423(12) 0.3668(2) 0.5358(2) 0.0272(7) Uani 1 1 d . . .
H12 H 0.0348 0.3934 0.4716 0.033 Uiso 1 1 calc R . .
C13 C 0.10332(12) 0.4016(2) 0.5820(2) 0.0265(7) Uani 1 1 d . . .
C14 C 0.13243(13) 0.3611(2) 0.6747(2) 0.0268(7) Uani 1 1 d . . .
H14 H 0.1663 0.3850 0.7050 0.032 Uiso 1 1 calc R . .
O15 O 0.12668(9) 0.47795(17) 0.54109(15) 0.0292(5) Uani 1 1 d . . .
C16 C 0.10088(14) 0.5149(2) 0.4436(2) 0.0298(7) Uani 1 1 d . . .
H16A H 0.1174 0.5815 0.4311 0.036 Uiso 1 1 calc R . .
H16B H 0.0656 0.5333 0.4377 0.036 Uiso 1 1 calc R . .
O17 O 0.10033(8) 0.43727(18) 0.37086(16) 0.0293(5) Uani 1 1 d . . .
C18 C 0.14391(12) 0.4293(2) 0.3455(2) 0.0246(7) Uani 1 1 d . . .
C19 C 0.18917(12) 0.4779(2) 0.3988(2) 0.0281(7) Uani 1 1 d . . .
H19 H 0.1924 0.5163 0.4586 0.034 Uiso 1 1 calc R . .
C20 C 0.23003(12) 0.4702(2) 0.3641(2) 0.0279(7) Uani 1 1 d . . .
C21 C 0.27824(13) 0.5299(3) 0.4187(3) 0.0327(8) Uani 1 1 d . . .
O22 O 0.27946(9) 0.58871(17) 0.49190(18) 0.0373(6) Uani 1 1 d . . .
O23 O 0.31550(9) 0.51998(19) 0.38900(19) 0.0410(6) Uani 1 1 d . . .
C24 C 0.22573(12) 0.4128(2) 0.2771(2) 0.0261(7) Uani 1 1 d . . .
H24 H 0.2536 0.4080 0.2535 0.031 Uiso 1 1 calc R . .
C25 C 0.18012(12) 0.3626(2) 0.2256(2) 0.0230(7) Uani 1 1 d . . .
C26 C 0.17630(12) 0.3027(2) 0.1311(2) 0.0239(7) Uani 1 1 d . . .
O27 O 0.13594(8) 0.24904(17) 0.08803(15) 0.0272(5) Uani 1 1 d . . .
O28 O 0.21250(9) 0.3089(2) 0.09975(18) 0.0406(6) Uani 1 1 d . . .
C29 C 0.13941(12) 0.3704(2) 0.2592(2) 0.0233(6) Uani 1 1 d . . .
H29 H 0.1084 0.3356 0.2237 0.028 Uiso 1 1 calc R . .
O30 O 0.11120(13) -0.0463(2) 0.91165(18) 0.0565(8) Uani 1 1 d . . .
C31 C 0.1106(2) -0.1520(3) 0.9535(4) 0.0680(14) Uani 1 1 d . . .
H31A H 0.1454 -0.1756 0.9886 0.102 Uiso 1 1 calc R . .
H31B H 0.0942 -0.2032 0.8998 0.102 Uiso 1 1 calc R . .
H31C H 0.0918 -0.1493 1.0006 0.102 Uiso 1 1 calc R . .
N32 N 0.08487(17) 0.0327(3) 1.0979(4) 0.0436(13) Uani 1 1 d U . .
C33 C 0.05233(16) 0.0395(3) 1.1392(3) 0.0483(10) Uani 1 1 d U . .
C34 C 0.0240(4) 0.0304(9) 1.2015(8) 0.075(4) Uani 1 1 d U . .

loop_
_atom_site_aniso_label
_atom_site_aniso_U_11
_atom_site_aniso_U_22
_atom_site_aniso_U_33
_atom_site_aniso_U_23
_atom_site_aniso_U_13
_atom_site_aniso_U_12
Mn1 0.0349(3) 0.0241(3) 0.0264(3) -0.0006(2) 0.0014(2) 0.0000(2)
Mn2 0.0187(3) 0.0225(3) 0.0206(3) -0.0015(3) 0.0059(3) 0.0006(3)
O3 0.0284(13) 0.0433(14) 0.0356(13) 0.0129(11) 0.0011(11) -0.0063(11)
O4 0.0276(13) 0.0313(12) 0.0333(12) 0.0058(10) -0.0008(10) -0.0032(10)
C5 0.0302(18) 0.0215(15) 0.0267(16) 0.0000(13) 0.0055(14) 0.0024(13)
C6 0.0258(17) 0.0230(14) 0.0258(16) -0.0002(13) 0.0045(13) -0.0001(13)
C7 0.0255(18) 0.0287(16) 0.0295(16) 0.0035(14) 0.0063(14) -0.0006(13)
C8 0.0254(18) 0.0294(16) 0.0277(17) 0.0015(14) 0.0058(14) -0.0021(13)
C9 0.0272(18) 0.0285(17) 0.0323(18) 0.0045(14) 0.0063(14) -0.0011(14)
O10 0.0235(13) 0.0418(13) 0.0319(12) 0.0083(11) 0.0043(10) -0.0023(10)
O11 0.0273(14) 0.0553(17) 0.0626(18) 0.0336(15) -0.0030(13) -0.0088(12)
C12 0.0277(18) 0.0274(16) 0.0257(16) 0.0031(13) 0.0079(14) 0.0004(13)
C13 0.0292(18) 0.0244(15) 0.0291(16) -0.0023(13) 0.0140(14) -0.0047(13)
C14 0.0258(17) 0.0253(15) 0.0289(17) -0.0048(14) 0.0085(14) -0.0019(13)
O15 0.0345(13) 0.0291(12) 0.0240(11) -0.0004(9) 0.0098(10) -0.0083(10)
C16 0.042(2) 0.0247(16) 0.0265(16) 0.0006(14) 0.0166(15) 0.0041(14)
O17 0.0298(13) 0.0322(12) 0.0291(12) -0.0047(10) 0.0140(10) -0.0034(10)
C18 0.0233(17) 0.0244(15) 0.0269(16) -0.0010(13) 0.0095(13) 0.0009(12)
C19 0.0319(19) 0.0233(15) 0.0261(16) -0.0041(13) 0.0057(14) 0.0004(13)
C20 0.0243(17) 0.0229(15) 0.0337(17) 0.0007(14) 0.0060(14) -0.0011(13)
C21 0.0291(19) 0.0224(16) 0.0378(19) 0.0018(15) -0.0005(15) -0.0010(13)
O22 0.0339(14) 0.0247(11) 0.0382(13) -0.0080(11) -0.0083(11) 0.0008(10)
O23 0.0256(13) 0.0363(14) 0.0561(16) -0.0040(12) 0.0069(12) -0.0041(10)
C24 0.0254(17) 0.0213(15) 0.0319(17) -0.0009(13) 0.0101(14) -0.0006(12)
C25 0.0256(17) 0.0197(14) 0.0237(15) 0.0002(12) 0.0085(13) 0.0007(12)
C26 0.0230(17) 0.0202(15) 0.0271(16) 0.0012(13) 0.0068(14) 0.0027(12)
O27 0.0224(12) 0.0303(12) 0.0257(11) -0.0073(9) 0.0038(9) 0.0008(9)
O28 0.0318(14) 0.0537(16) 0.0437(14) -0.0229(13) 0.0223(12) -0.0087(12)
C29 0.0234(17) 0.0222(14) 0.0227(15) -0.0008(12) 0.0056(13) -0.0036(12)
O30 0.108(3) 0.0244(12) 0.0332(14) -0.0006(11) 0.0188(15) -0.0130(14)
C31 0.119(4) 0.027(2) 0.068(3) 0.002(2) 0.046(3) -0.014(2)
N32 0.055(3) 0.0370(18) 0.046(4) -0.020(2) 0.026(3) -0.021(2)
C33 0.046(2) 0.047(2) 0.046(2) -0.015(2) 0.017(2) -0.0172(18)
C34 0.084(10) 0.055(9) 0.074(9) -0.021(7) 0.024(8) -0.004(7)

loop_
_atom_type_symbol
_atom_type_description
_atom_type_scat_dispersion_real
_atom_type_scat_dispersion_imag
_atom_type_scat_source
C C 0.0033 0.0016 'International Tables Vol C Tables 4.2.6.8 and 6.1.1.4'
H H 0.0000 0.0000 'International Tables Vol C Tables 4.2.6.8 and 6.1.1.4'
Mn Mn 0.3368 0.7283 'International Tables Vol C Tables 4.2.6.8 and 6.1.1.4'
N N 0.0061 0.0033 'International Tables Vol C Tables 4.2.6.8 and 6.1.1.4'
O O 0.0106 0.0060 'International Tables Vol C Tables 4.2.6.8 and 6.1.1.4'

loop_
_geom_angle_atom_site_label_1
_geom_angle_atom_site_label_2
_geom_angle_atom_site_label_3
_geom_angle
_geom_angle_site_symmetry_1
_geom_angle_site_symmetry_3
_geom_angle_publ_flag
O3 Mn1 O27 101.91(9) . 1_556 ?
O3 Mn1 O23 130.62(10) . 4_546 ?
O27 Mn1 O23 91.42(9) 1_556 4_546 ?
O3 Mn1 O30 82.04(10) . . ?
O27 Mn1 O30 176.03(9) 1_556 . ?
O23 Mn1 O30 86.23(10) 4_546 . ?
O3 Mn1 N32 150.95(15) . . ?
O27 Mn1 N32 87.48(11) 1_556 . ?
O23 Mn1 N32 75.70(14) 4_546 . ?
O30 Mn1 N32 88.84(12) . . ?
O3 Mn1 O11 77.02(10) . 2_556 ?
O27 Mn1 O11 81.45(8) 1_556 2_556 ?
O23 Mn1 O11 152.35(11) 4_546 2_556 ?
O30 Mn1 O11 99.18(11) . 2_556 ?
N32 Mn1 O11 77.31(15) . 2_556 ?
O28 Mn2 O28 180.0 7 . ?
O28 Mn2 O4 94.42(9) 7 7_556 ?
O28 Mn2 O4 85.58(9) . 7_556 ?
O28 Mn2 O4 85.58(9) 7 1_554 ?
O28 Mn2 O4 94.42(9) . 1_554 ?
O4 Mn2 O4 179.998(1) 7_556 1_554 ?
O28 Mn2 O22 89.93(10) 7 6_565 ?
O28 Mn2 O22 90.07(10) . 6_565 ?
O4 Mn2 O22 89.31(8) 7_556 6_565 ?
O4 Mn2 O22 90.69(8) 1_554 6_565 ?
O28 Mn2 O22 90.07(10) 7 4_545 ?
O28 Mn2 O22 89.93(10) . 4_545 ?
O4 Mn2 O22 90.69(8) 7_556 4_545 ?
O4 Mn2 O22 89.31(8) 1_554 4_545 ?
O22 Mn2 O22 180.0 6_565 4_545 ?
C5 O3 Mn1 139.6(2) . . ?
C5 O4 Mn2 137.5(2) . 1_556 ?
O4 C5 O3 126.1(3) . . ?
O4 C5 C6 118.3(3) . . ?
O3 C5 C6 115.7(3) . . ?
C14 C6 C7 119.8(3) . . ?
C14 C6 C5 120.7(3) . . ?
C7 C6 C5 119.5(3) . . ?
C8 C7 C6 119.4(3) . . ?
C8 C7 H7 120.3 . . ?
C6 C7 H7 120.3 . . ?
C7 C8 C12 120.8(3) . . ?
C7 C8 C9 119.8(3) . . ?
C12 C8 C9 119.4(3) . . ?
O11 C9 O10 123.1(3) . . ?
O11 C9 C8 123.2(3) . . ?
O10 C9 C8 113.8(3) . . ?
C9 O10 H10 106.5 . . ?
C9 O11 Mn1 129.3(2) . 2_556 ?
C13 C12 C8 118.9(3) . . ?
C13 C12 H12 120.6 . . ?
C8 C12 H12 120.6 . . ?
O15 C13 C12 123.4(3) . . ?
O15 C13 C14 115.7(3) . . ?
C12 C13 C14 120.9(3) . . ?
C6 C14 C13 120.1(3) . . ?
C6 C14 H14 119.9 . . ?
C13 C14 H14 119.9 . . ?
C13 O15 C16 118.4(2) . . ?
O15 C16 O17 112.1(2) . . ?
O15 C16 H16A 109.2 . . ?
O17 C16 H16A 109.2 . . ?
O15 C16 H16B 109.2 . . ?
O17 C16 H16B 109.2 . . ?
H16A C16 H16B 107.9 . . ?
C18 O17 C16 116.4(2) . . ?
C19 C18 O17 123.6(3) . . ?
C19 C18 C29 120.5(3) . . ?
O17 C18 C29 115.8(3) . . ?
C18 C19 C20 119.3(3) . . ?
C18 C19 H19 120.4 . . ?
C20 C19 H19 120.4 . . ?
C19 C20 C24 120.7(3) . . ?
C19 C20 C21 119.1(3) . . ?
C24 C20 C21 120.2(3) . . ?
O22 C21 O23 122.4(3) . . ?
O22 C21 C20 118.7(3) . . ?
O23 C21 C20 118.9(3) . . ?
C21 O22 Mn2 131.8(2) . 4 ?
C21 O23 Mn1 103.2(2) . 4_556 ?
C25 C24 C20 119.1(3) . . ?
C25 C24 H24 120.4 . . ?
C20 C24 H24 120.4 . . ?
C29 C25 C24 120.6(3) . . ?
C29 C25 C26 121.4(3) . . ?
C24 C25 C26 118.0(3) . . ?
O28 C26 O27 124.1(3) . . ?
O28 C26 C25 117.8(3) . . ?
O27 C26 C25 118.1(3) . . ?
C26 O27 Mn1 130.5(2) . 1_554 ?
C26 O28 Mn2 148.6(2) . . ?
C25 C29 C18 119.8(3) . . ?
C25 C29 H29 120.1 . . ?
C18 C29 H29 120.1 . . ?
C31 O30 Mn1 125.1(2) . . ?
O30 C31 H31A 109.5 . . ?
O30 C31 H31B 109.5 . . ?
H31A C31 H31B 109.5 . . ?
O30 C31 H31C 109.5 . . ?
H31A C31 H31C 109.5 . . ?
H31B C31 H31C 109.5 . . ?
C33 N32 Mn1 149.3(4) . . ?
N32 C33 C34 166.1(7) . . ?

loop_
_geom_bond_atom_site_label_1
_geom_bond_atom_site_label_2
_geom_bond_distance
_geom_bond_site_symmetry_2
_geom_bond_publ_flag
Mn1 O3 2.078(2) . ?
Mn1 O27 2.156(2) 1_556 ?
Mn1 O23 2.194(2) 4_546 ?
Mn1 O30 2.200(3) . ?
Mn1 N32 2.270(3) . ?
Mn1 O11 2.447(3) 2_556 ?
Mn2 O28 2.152(2) 7 ?
Mn2 O28 2.153(2) . ?
Mn2 O4 2.168(2) 7_556 ?
Mn2 O4 2.168(2) 1_554 ?
Mn2 O22 2.178(2) 6_565 ?
Mn2 O22 2.178(2) 4_545 ?
O3 C5 1.270(4) . ?
O4 C5 1.249(4) . ?
O4 Mn2 2.168(2) 1_556 ?
C5 C6 1.506(4) . ?
C6 C14 1.391(4) . ?
C6 C7 1.402(4) . ?
C7 C8 1.389(4) . ?
C7 H7 0.9500 . ?
C8 C12 1.406(4) . ?
C8 C9 1.488(5) . ?
C9 O11 1.214(4) . ?
C9 O10 1.306(4) . ?
O10 H10 1.0188 . ?
O11 Mn1 2.447(3) 2_556 ?
C12 C13 1.380(4) . ?
C12 H12 0.9500 . ?
C13 O15 1.383(4) . ?
C13 C14 1.390(4) . ?
C14 H14 0.9500 . ?
O15 C16 1.407(4) . ?
C16 O17 1.407(4) . ?
C16 H16A 0.9900 . ?
C16 H16B 0.9900 . ?
O17 C18 1.387(4) . ?
C18 C19 1.380(4) . ?
C18 C29 1.394(4) . ?
C19 C20 1.393(5) . ?
C19 H19 0.9500 . ?
C20 C24 1.394(5) . ?
C20 C21 1.508(5) . ?
C21 O22 1.260(4) . ?
C21 O23 1.255(4) . ?
O22 Mn2 2.178(2) 4 ?
O23 Mn1 2.194(2) 4_556 ?
C24 C25 1.390(4) . ?
C24 H24 0.9500 . ?
C25 C29 1.379(4) . ?
C25 C26 1.505(4) . ?
C26 O28 1.239(4) . ?
C26 O27 1.277(4) . ?
O27 Mn1 2.156(2) 1_554 ?
C29 H29 0.9500 . ?
O30 C31 1.439(5) . ?
C31 H31A 0.9800 . ?
C31 H31B 0.9800 . ?
C31 H31C 0.9800 . ?
N32 C33 1.241(5) . ?
C33 C34 1.376(10) . ?

loop_
_geom_hbond_atom_site_label_D
_geom_hbond_atom_site_label_H
_geom_hbond_atom_site_label_A
_geom_hbond_distance_DH
_geom_hbond_distance_HA
_geom_hbond_distance_DA
_geom_hbond_angle_DHA
_geom_hbond_site_symmetry_A
O10 H10 O27 1.02 1.53 2.539(3) 170 2

loop_
_platon_squeeze_void_nr
_platon_squeeze_void_average_x
_platon_squeeze_void_average_y
_platon_squeeze_void_average_z
_platon_squeeze_void_volume
_platon_squeeze_void_count_electrons
_platon_squeeze_void_content
1 0.250 0.250 0.500 132 37 ' '
2 0.250 -0.250 1.000 132 37 ' '
3 0.500 -0.099 0.250 68 11 ' '
4 0.500 0.099 0.750 68 11 ' '
5 0.750 0.250 0.000 132 37 ' '
6 0.750 -0.250 0.500 132 37 ' '
7 0.000 0.401 0.250 68 11 ' '
8 0.000 0.599 0.750 68 11 ' '
